data_7218677
loop_
_publ_author_name
'Yelisseyev, Alexander P.'
'Jiang, Xingxing'
'Isaenko, Ludmila I.'
'Kang, Lei'
'Bai, Lei'
'Lin, Zheshuai'
'Goloshumova, Alina A.'
'Lobanov, Sergei I.'
'Naumov, Dmitry Y.'

_publ_section_title
;
 Structures and optical properties of two phases of SrMgF4.
;
_journal_issue 1
_journal_name_full 'Physical chemistry chemical physics : PCCP'
_journal_page_first 500
_journal_page_last 508
_journal_paper_doi 10.1039/c4cp04689g
_journal_volume 17
_journal_year 2015
_chemical_formula_moiety 'F4 Mg Sr'
_chemical_formula_sum 'F4 Mg Sr'
_chemical_formula_weight 187.93
_space_group_IT_number 36
_symmetry_cell_setting orthorhombic
_symmetry_Int_Tables_number 36
_symmetry_space_group_name_Hall 'C 2c -2'
_symmetry_space_group_name_H-M 'C m c 21'
_atom_sites_solution_primary direct
_atom_sites_solution_secondary difmap
_audit_creation_method SHELXL-97
_cell_angle_alpha 90.00
_cell_angle_beta 90.00
_cell_angle_gamma 90.00
_cell_formula_units_Z 4
_cell_length_a 3.937(3)
_cell_length_b 14.488(9)
_cell_length_c 5.638(4)
_cell_measurement_temperature 473(2)
_cell_volume 321.6(4)
_computing_cell_refinement 'Bruker SAINT'
_computing_data_collection 'Bruker APEX2'
_computing_data_reduction 'Bruker SAINT'
_computing_molecular_graphics 'Bruker SHELXTL'
_computing_publication_material 'Bruker SHELXTL'
_computing_structure_refinement 'Bruker SHELXTL'
_computing_structure_solution 'Bruker SHELXTL'
_diffrn_ambient_temperature 473(2)
_diffrn_detector_area_resol_mean 25
_diffrn_measured_fraction_theta_full 0.995
_diffrn_measured_fraction_theta_max 0.995
_diffrn_measurement_device_type 'Bruker Nonius X8Apex CCD area-detector'
_diffrn_measurement_method '\f scans'
_diffrn_radiation_monochromator graphite
_diffrn_radiation_probe x-ray
_diffrn_radiation_type MoK\a
_diffrn_radiation_wavelength 0.71073
_diffrn_reflns_av_R_equivalents 0.0865
_diffrn_reflns_av_sigmaI/netI 0.0805
_diffrn_reflns_limit_h_max 4
_diffrn_reflns_limit_h_min -4
_diffrn_reflns_limit_k_max 17
_diffrn_reflns_limit_k_min -12
_diffrn_reflns_limit_l_max 6
_diffrn_reflns_limit_l_min -6
_diffrn_reflns_number 914
_diffrn_reflns_theta_full 25.50
_diffrn_reflns_theta_max 25.55
_diffrn_reflns_theta_min 2.81
_diffrn_source 'fine-focus sealed tube'
_diffrn_standards_decay_% 0
_diffrn_standards_number 0
_exptl_absorpt_coefficient_mu 16.880
_exptl_absorpt_correction_T_max 0.2653
_exptl_absorpt_correction_T_min 0.1435
_exptl_absorpt_correction_type multi-scan
_exptl_absorpt_process_details 'Bruker SADABS'
_exptl_crystal_colour colorless
_exptl_crystal_density_diffrn 3.882
_exptl_crystal_density_method 'not measured'
_exptl_crystal_description prism
_exptl_crystal_F_000 344
_exptl_crystal_size_max 0.19
_exptl_crystal_size_mid 0.13
_exptl_crystal_size_min 0.11
_refine_diff_density_max 1.588
_refine_diff_density_min -1.141
_refine_diff_density_rms 0.325
_refine_ls_abs_structure_details 'Flack H D (1983), Acta Cryst. A39, 876-881'
_refine_ls_abs_structure_Flack 0.03(3)
_refine_ls_extinction_coef 0.0232(12)
_refine_ls_extinction_expression Fc^*^=kFc[1+0.001xFc^2^\l^3^/sin(2\q)]^-1/4^
_refine_ls_extinction_method SHELXL
_refine_ls_goodness_of_fit_ref 1.104
_refine_ls_hydrogen_treatment noref
_refine_ls_matrix_type full
_refine_ls_number_parameters 38
_refine_ls_number_reflns 347
_refine_ls_number_restraints 7
_refine_ls_restrained_S_all 1.116
_refine_ls_R_factor_all 0.0522
_refine_ls_R_factor_gt 0.0520
_refine_ls_shift/su_max 0.000
_refine_ls_shift/su_mean 0.000
_refine_ls_structure_factor_coef Fsqd
_refine_ls_weighting_details 'calc w=1/[\s^2^(Fo^2^)+(0.0842P)^2^+0.0812P] where P=(Fo^2^+2Fc^2^)/3'
_refine_ls_weighting_scheme calc
_refine_ls_wR_factor_gt 0.1280
_refine_ls_wR_factor_ref 0.1283
_reflns_number_gt 339
_reflns_number_total 347
_reflns_threshold_expression >2\s(I)
_cod_data_source_file c4cp04689g2.cif
_cod_data_source_block is_high
_cod_depositor_comments 'Adding full bibliography for 7218677--7218678.cif.'
_cod_database_code 7218677

loop_
_symmetry_equiv_pos_as_xyz
'x, y, z'
'-x, -y, z+1/2'
'-x, y, z'
'x, -y, z+1/2'
'x+1/2, y+1/2, z'
'-x+1/2, -y+1/2, z+1/2'
'-x+1/2, y+1/2, z'
'x+1/2, -y+1/2, z+1/2'

loop_
_atom_site_label
_atom_site_type_symbol
_atom_site_fract_x
_atom_site_fract_y
_atom_site_fract_z
_atom_site_U_iso_or_equiv
_atom_site_adp_type
_atom_site_occupancy
_atom_site_symmetry_multiplicity
_atom_site_calc_flag
_atom_site_refinement_flags
Sr1 Sr 0.0000 0.34183(8) 0.04618(13) 0.0216(7) Uani 1 2 d S
Mg1 Mg 0.5000 0.4165(3) 0.5948(7) 0.0134(12) Uani 1 2 d S
F1 F 0.5000 0.3398(4) 0.313(2) 0.020(2) Uani 1 2 d S
F2 F 0.5000 0.5327(5) 0.4291(17) 0.027(2) Uani 1 2 d SU
F3 F 0.5000 0.2999(5) 0.7869(18) 0.0173(19) Uani 1 2 d S
F4 F 0.0000 0.4157(8) 0.613(2) 0.037(3) Uani 1 2 d S

loop_
_atom_site_aniso_label
_atom_site_aniso_U_11
_atom_site_aniso_U_22
_atom_site_aniso_U_33
_atom_site_aniso_U_23
_atom_site_aniso_U_13
_atom_site_aniso_U_12
Sr1 0.0103(8) 0.0334(9) 0.0211(10) 0.0161(8) 0.000 0.000
Mg1 0.015(2) 0.0139(17) 0.011(3) 0.0000(15) 0.000 0.000
F1 0.026(6) 0.013(4) 0.021(5) 0.000(3) 0.000 0.000
F2 0.052(5) 0.012(3) 0.015(4) 0.005(3) 0.000 0.000
F3 0.026(4) 0.004(3) 0.022(4) 0.002(3) 0.000 0.000
F4 0.012(4) 0.061(6) 0.037(8) 0.013(5) 0.000 0.000

loop_
_atom_type_symbol
_atom_type_description
_atom_type_scat_dispersion_real
_atom_type_scat_dispersion_imag
_atom_type_scat_source
F F 0.0171 0.0103 'International Tables Vol C Tables 4.2.6.8 and 6.1.1.4'
Mg Mg 0.0486 0.0363 'International Tables Vol C Tables 4.2.6.8 and 6.1.1.4'
Sr Sr -1.5307 3.2498 'International Tables Vol C Tables 4.2.6.8 and 6.1.1.4'

loop_
_geom_angle_atom_site_label_1
_geom_angle_atom_site_label_2
_geom_angle_atom_site_label_3
_geom_angle
_geom_angle_site_symmetry_1
_geom_angle_site_symmetry_3
F3 Sr1 F1 69.83(19) 6_554 .
F3 Sr1 F1 69.83(19) 6_554 1_455
F1 Sr1 F1 105.2(4) . 1_455
F3 Sr1 F3 96.81(10) 6_554 1_454
F1 Sr1 F3 165.4(2) . 1_454
F1 Sr1 F3 74.3(3) 1_455 1_454
F3 Sr1 F3 96.81(10) 6_554 1_554
F1 Sr1 F3 74.3(3) . 1_554
F1 Sr1 F3 165.4(2) 1_455 1_554
F3 Sr1 F3 102.4(4) 1_454 1_554
F3 Sr1 F4 147.1(3) 6_554 1_554
F1 Sr1 F4 124.1(2) . 1_554
F1 Sr1 F4 124.1(2) 1_455 1_554
F3 Sr1 F4 64.3(2) 1_454 1_554
F3 Sr1 F4 64.3(2) 1_554 1_554
F3 Sr1 F2 132.96(14) 6_554 2_664
F1 Sr1 F2 65.6(2) . 2_664
F1 Sr1 F2 136.0(3) 1_455 2_664
F3 Sr1 F2 125.2(3) 1_454 2_664
F3 Sr1 F2 57.6(2) 1_554 2_664
F4 Sr1 F2 61.1(3) 1_554 2_664
F3 Sr1 F2 132.96(14) 6_554 2_564
F1 Sr1 F2 136.0(3) . 2_564
F1 Sr1 F2 65.6(2) 1_455 2_564
F3 Sr1 F2 57.6(2) 1_454 2_564
F3 Sr1 F2 125.2(3) 1_554 2_564
F4 Sr1 F2 61.1(3) 1_554 2_564
F2 Sr1 F2 91.0(2) 2_664 2_564
F3 Sr1 F1 60.0(3) 6_554 6_554
F1 Sr1 F1 105.11(11) . 6_554
F1 Sr1 F1 105.11(11) 1_455 6_554
F3 Sr1 F1 61.73(19) 1_454 6_554
F3 Sr1 F1 61.73(19) 1_554 6_554
F4 Sr1 F1 87.1(3) 1_554 6_554
F2 Sr1 F1 118.8(2) 2_664 6_554
F2 Sr1 F1 118.8(2) 2_564 6_554
F3 Sr1 Mg1 132.80(16) 6_554 1_454
F1 Sr1 Mg1 156.89(18) . 1_454
F1 Sr1 Mg1 89.9(2) 1_455 1_454
F3 Sr1 Mg1 35.99(18) 1_454 1_454
F3 Sr1 Mg1 95.4(2) 1_554 1_454
F4 Sr1 Mg1 35.45(5) 1_554 1_454
F2 Sr1 Mg1 91.39(17) 2_664 1_454
F2 Sr1 Mg1 36.6(2) 2_564 1_454
F1 Sr1 Mg1 87.15(19) 6_554 1_454
F3 Sr1 Mg1 132.80(16) 6_554 1_554
F1 Sr1 Mg1 89.9(2) . 1_554
F1 Sr1 Mg1 156.89(18) 1_455 1_554
F3 Sr1 Mg1 95.4(2) 1_454 1_554
F3 Sr1 Mg1 35.99(18) 1_554 1_554
F4 Sr1 Mg1 35.45(5) 1_554 1_554
F2 Sr1 Mg1 36.6(2) 2_664 1_554
F2 Sr1 Mg1 91.39(17) 2_564 1_554
F1 Sr1 Mg1 87.15(19) 6_554 1_554
Mg1 Sr1 Mg1 70.88(9) 1_454 1_554
F3 Sr1 Mg1 29.3(2) 6_554 6_554
F1 Sr1 Mg1 86.78(16) . 6_554
F1 Sr1 Mg1 86.78(16) 1_455 6_554
F3 Sr1 Mg1 78.61(17) 1_454 6_554
F3 Sr1 Mg1 78.61(17) 1_554 6_554
F4 Sr1 Mg1 117.8(3) 1_554 6_554
F2 Sr1 Mg1 132.41(12) 2_664 6_554
F2 Sr1 Mg1 132.41(12) 2_564 6_554
F1 Sr1 Mg1 30.7(2) 6_554 6_554
Mg1 Sr1 Mg1 111.88(9) 1_454 6_554
Mg1 Sr1 Mg1 111.88(9) 1_554 6_554
F2 Mg1 F1 96.0(4) . .
F2 Mg1 F4 91.7(3) . 1_655
F1 Mg1 F4 92.2(4) . 1_655
F2 Mg1 F4 91.7(3) . .
F1 Mg1 F4 92.2(4) . .
F4 Mg1 F4 174.1(6) 1_655 .
F2 Mg1 F3 176.4(4) . .
F1 Mg1 F3 87.7(4) . .
F4 Mg1 F3 88.1(3) 1_655 .
F4 Mg1 F3 88.1(3) . .
F2 Mg1 F2 97.7(2) . 2_665
F1 Mg1 F2 166.3(4) . 2_665
F4 Mg1 F2 87.4(4) 1_655 2_665
F4 Mg1 F2 87.4(4) . 2_665
F3 Mg1 F2 78.6(4) . 2_665
F2 Mg1 Sr1 130.0(2) . 1_656
F1 Mg1 Sr1 115.6(2) . 1_656
F4 Mg1 Sr1 51.7(3) 1_655 1_656
F4 Mg1 Sr1 122.6(3) . 1_656
F3 Mg1 Sr1 47.7(2) . 1_656
F2 Mg1 Sr1 54.37(17) 2_665 1_656
F2 Mg1 Sr1 130.0(2) . 1_556
F1 Mg1 Sr1 115.6(2) . 1_556
F4 Mg1 Sr1 122.6(3) 1_655 1_556
F4 Mg1 Sr1 51.7(3) . 1_556
F3 Mg1 Sr1 47.7(2) . 1_556
F2 Mg1 Sr1 54.37(17) 2_665 1_556
Sr1 Mg1 Sr1 70.88(9) 1_656 1_556
F2 Mg1 Sr1 146.8(3) . 6
F1 Mg1 Sr1 50.8(2) . 6
F4 Mg1 Sr1 89.9(4) 1_655 6
F4 Mg1 Sr1 89.9(4) . 6
F3 Mg1 Sr1 36.9(3) . 6
F2 Mg1 Sr1 115.5(3) 2_665 6
Sr1 Mg1 Sr1 74.73(8) 1_656 6
Sr1 Mg1 Sr1 74.73(8) 1_556 6
F2 Mg1 Sr1 81.7(3) . .
F1 Mg1 Sr1 34.39(11) . .
F4 Mg1 Sr1 123.6(4) 1_655 .
F4 Mg1 Sr1 61.6(3) . .
F3 Mg1 Sr1 101.4(3) . .
F2 Mg1 Sr1 148.95(4) 2_665 .
Sr1 Mg1 Sr1 144.58(12) 1_656 .
Sr1 Mg1 Sr1 102.57(7) 1_556 .
Sr1 Mg1 Sr1 70.04(7) 6 .
F2 Mg1 Sr1 81.7(3) . 1_655
F1 Mg1 Sr1 34.39(11) . 1_655
F4 Mg1 Sr1 61.6(3) 1_655 1_655
F4 Mg1 Sr1 123.6(4) . 1_655
F3 Mg1 Sr1 101.4(3) . 1_655
F2 Mg1 Sr1 148.95(4) 2_665 1_655
Sr1 Mg1 Sr1 102.57(7) 1_656 1_655
Sr1 Mg1 Sr1 144.58(12) 1_556 1_655
Sr1 Mg1 Sr1 70.04(7) 6 1_655
Sr1 Mg1 Sr1 61.99(8) . 1_655
F2 Mg1 Sr1 37.50(17) . 2_665
F1 Mg1 Sr1 116.3(2) . 2_665
F4 Mg1 Sr1 61.4(4) 1_655 2_665
F4 Mg1 Sr1 119.8(4) . 2_665
F3 Mg1 Sr1 140.2(2) . 2_665
F2 Mg1 Sr1 75.4(2) 2_665 2_665
Sr1 Mg1 Sr1 92.56(7) 1_656 2_665
Sr1 Mg1 Sr1 127.72(11) 1_556 2_665
Sr1 Mg1 Sr1 149.58(5) 6 2_665
Sr1 Mg1 Sr1 116.30(10) . 2_665
Sr1 Mg1 Sr1 86.53(7) 1_655 2_665
Mg1 F1 Sr1 119.4(2) . .
Mg1 F1 Sr1 119.4(2) . 1_655
Sr1 F1 Sr1 105.2(4) . 1_655
Mg1 F1 Sr1 98.5(4) . 6
Sr1 F1 Sr1 106.38(18) . 6
Sr1 F1 Sr1 106.38(18) 1_655 6
Mg1 F2 Mg1 140.3(5) . 2_664
Mg1 F2 Sr1 117.4(3) . 2_665
Mg1 F2 Sr1 89.0(2) 2_664 2_665
Mg1 F2 Sr1 117.4(3) . 2_565
Mg1 F2 Sr1 89.0(2) 2_664 2_565
Sr1 F2 Sr1 91.0(2) 2_665 2_565
Mg1 F3 Sr1 113.9(5) . 6
Mg1 F3 Sr1 96.3(2) . 1_656
Sr1 F3 Sr1 121.31(17) 6 1_656
Mg1 F3 Sr1 96.3(2) . 1_556
Sr1 F3 Sr1 121.31(17) 6 1_556
Sr1 F3 Sr1 102.4(4) 1_656 1_556
Mg1 F4 Mg1 174.1(6) 1_455 .
Mg1 F4 Sr1 92.8(3) 1_455 1_556
Mg1 F4 Sr1 92.8(3) . 1_556

loop_
_geom_bond_atom_site_label_1
_geom_bond_atom_site_label_2
_geom_bond_distance
_geom_bond_site_symmetry_2
Sr1 F3 2.462(8) 6_554
Sr1 F1 2.478(7) .
Sr1 F1 2.478(7) 1_455
Sr1 F3 2.526(6) 1_454
Sr1 F3 2.526(6) 1_554
Sr1 F4 2.669(11) 1_554
Sr1 F2 2.760(5) 2_664
Sr1 F2 2.760(5) 2_564
Sr1 F1 2.941(7) 6_554
Sr1 Mg1 3.395(4) 1_454
Sr1 Mg1 3.395(4) 1_554
Sr1 Mg1 3.753(5) 6_554
Mg1 F2 1.925(9) .
Mg1 F1 1.939(12) .
Mg1 F4 1.9710(15) 1_655
Mg1 F4 1.9710(15) .
Mg1 F3 2.007(9) .
Mg1 F2 2.023(10) 2_665
Mg1 Sr1 3.395(4) 1_656
Mg1 Sr1 3.395(4) 1_556
Mg1 Sr1 3.753(5) 6
Mg1 Sr1 3.823(4) 1_655
Mg1 Sr1 4.026(4) 2_665
F1 Sr1 2.478(7) 1_655
F1 Sr1 2.941(7) 6
F2 Mg1 2.023(10) 2_664
F2 Sr1 2.760(5) 2_665
F2 Sr1 2.760(5) 2_565
F3 Sr1 2.462(8) 6
F3 Sr1 2.526(6) 1_656
F3 Sr1 2.526(6) 1_556
F4 Mg1 1.9710(15) 1_455
F4 Sr1 2.669(11) 1_556
